data_1556392
loop_
_publ_author_name
'Zhang, Shaoguang'
'Zhan, Ming'
'Wang, Qifeng'
'Wang, Chao'
'Zhang, Wen-Xiong'
'Xi, Zhenfeng'

_publ_section_title
;
 Synthesis of semibullvalene derivatives via Co2(CO)8-mediated
 cyclodimerization of 1,4-dilithio-1,3-butadienes
;
_journal_issue 2
_journal_name_full 'Org. Chem. Front.'
_journal_page_first 130
_journal_paper_doi 10.1039/C3QO00019B
_journal_volume 1
_journal_year 2014
_chemical_formula_moiety 'C40 H36'
_chemical_formula_sum 'C40 H36'
_chemical_formula_weight 516.69
_space_group_crystal_system monoclinic
_space_group_IT_number 14
_space_group_name_Hall '-P 2yn'
_space_group_name_H-M_alt 'P 1 21/n 1'
_atom_sites_solution_hydrogens geom
_atom_sites_solution_primary iterative
_audit_creation_date 2013-11-13
_audit_creation_method
;
  Olex2 1.2
  (compiled Apr 23 2013 17:54:37, GUI svn.r4466)
;
_cell_angle_alpha 90
_cell_angle_beta 92.886(3)
_cell_angle_gamma 90
_cell_formula_units_Z 4
_cell_length_a 12.6639(4)
_cell_length_b 16.9311(6)
_cell_length_c 13.6040(4)
_cell_measurement_temperature 180.15
_cell_volume 2913.19(16)
_computing_molecular_graphics
;
O. V. Dolomanov, L. J. Bourhis, R. J. Gildea, J. A. K. Howard and H. Puschmann,
OLEX2: a complete structure solution, refinement and analysis program.
J. Appl. Cryst. (2009). 42, 339-341.
;
_computing_publication_material
;
O. V. Dolomanov, L. J. Bourhis, R. J. Gildea, J. A. K. Howard and H. Puschmann,
OLEX2: a complete structure solution, refinement and analysis program.
J. Appl. Cryst. (2009). 42, 339-341.
;
_computing_structure_refinement
;
XL, G.M. Sheldrick, Acta Cryst.
(2008). A64, 112-122
;
_computing_structure_solution 'SUPERFLIP, J. Appl. Cryst. (2007) 40, 786-790'
_diffrn_ambient_temperature 180.15
_diffrn_measured_fraction_theta_full 0.998
_diffrn_measured_fraction_theta_max 0.999
_diffrn_radiation_type MoK\a
_diffrn_radiation_wavelength 0.71073
_diffrn_reflns_av_R_equivalents 0.0281
_diffrn_reflns_av_unetI/netI 0.0321
_diffrn_reflns_Laue_measured_fraction_full 0.998
_diffrn_reflns_Laue_measured_fraction_max 0.999
_diffrn_reflns_limit_h_max 13
_diffrn_reflns_limit_h_min -15
_diffrn_reflns_limit_k_max 20
_diffrn_reflns_limit_k_min -16
_diffrn_reflns_limit_l_max 13
_diffrn_reflns_limit_l_min -16
_diffrn_reflns_number 15003
_diffrn_reflns_point_group_measured_fraction_full 0.998
_diffrn_reflns_point_group_measured_fraction_max 0.999
_diffrn_reflns_theta_full 25.242
_diffrn_reflns_theta_max 26.014
_diffrn_reflns_theta_min 2.835
_exptl_absorpt_coefficient_mu 0.066
_exptl_absorpt_correction_T_min 0.990
_exptl_absorpt_correction_type multi-scan
_exptl_crystal_colour colourless
_exptl_crystal_colour_primary colourless
_exptl_crystal_density_diffrn 1.178
_exptl_crystal_description block
_exptl_crystal_F_000 1104
_exptl_crystal_size_max 0.15
_exptl_crystal_size_mid 0.1
_exptl_crystal_size_min 0.1
_refine_diff_density_max 0.244
_refine_diff_density_min -0.192
_refine_diff_density_rms 0.037
_refine_ls_extinction_method none
_refine_ls_goodness_of_fit_ref 1.020
_refine_ls_hydrogen_treatment constr
_refine_ls_matrix_type full
_refine_ls_number_parameters 361
_refine_ls_number_reflns 5737
_refine_ls_number_restraints 0
_refine_ls_restrained_S_all 1.020
_refine_ls_R_factor_all 0.0590
_refine_ls_R_factor_gt 0.0436
_refine_ls_shift/su_max 0.001
_refine_ls_shift/su_mean 0.000
_refine_ls_structure_factor_coef Fsqd
_refine_ls_weighting_details 'w=1/[\s^2^(Fo^2^)+(0.0399P)^2^+1.1189P] where P=(Fo^2^+2Fc^2^)/3'
_refine_ls_weighting_scheme calc
_refine_ls_wR_factor_gt 0.0997
_refine_ls_wR_factor_ref 0.1090
_reflns_Friedel_coverage 0.000
_reflns_number_gt 4525
_reflns_number_total 5737
_reflns_threshold_expression 'I > 2\s(I)'
_cod_data_source_file c3qo00019b.txt
_cod_data_source_block 13nov07f
_cod_original_cell_volume 2913.20(16)
_cod_database_code 1556392
_olex2_refinement_description
;
1. Fixed Uiso
 At 1.2 times of:
  All C(H) groups, All C(H,H) groups
2.a Secondary CH2 refined with riding coordinates:
 C15(H15A,H15B), C16(H16A,H16B), C17(H17A,H17B), C18(H18A,H18B), C31(H31A,
 H31B), C32(H32A,H32B), C33(H33A,H33B), C34(H34A,H34B)
2.b Aromatic/amide H refined with riding coordinates:
 C10(H10), C11(H11), C12(H12), C13(H13), C14(H14), C20(H20), C21(H21),
 C22(H22), C23(H23), C24(H24), C26(H26), C27(H27), C28(H28), C29(H29), C30(H30),
  C36(H36), C37(H37), C38(H38), C39(H39), C40(H40)
;
_shelx_estimated_absorpt_t_max 0.993
_shelx_estimated_absorpt_t_min 0.990
_shelx_space_group_comment
;
The symmetry employed for this shelxl refinement is uniquely defined
by the following loop, which should always be used as a source of
symmetry information in preference to the above space-group names.
They are only intended as comments.
;
_shelxl_version_number 2013-3

loop_
_space_group_symop_operation_xyz
'x, y, z'
'-x+1/2, y+1/2, -z+1/2'
'-x, -y, -z'
'x-1/2, -y-1/2, z-1/2'

loop_
_atom_site_label
_atom_site_type_symbol
_atom_site_fract_x
_atom_site_fract_y
_atom_site_fract_z
_atom_site_U_iso_or_equiv
_atom_site_adp_type
_atom_site_occupancy
_atom_site_site_symmetry_order
_atom_site_calc_flag
_atom_site_refinement_flags_posn
_atom_site_refinement_flags_adp
C1 C 0.72602(11) 0.29452(8) 0.96211(10) 0.0247(3) Uani 1 1 d . .
C2 C 0.76712(11) 0.21634(8) 0.99764(10) 0.0244(3) Uani 1 1 d . .
C3 C 0.70421(11) 0.15688(8) 1.02134(10) 0.0249(3) Uani 1 1 d . .
C4 C 0.58671(11) 0.16531(8) 1.01715(10) 0.0246(3) Uani 1 1 d . .
C5 C 0.52989(11) 0.17488(8) 0.93223(10) 0.0245(3) Uani 1 1 d . .
C6 C 0.58024(11) 0.17655(8) 0.83564(10) 0.0247(3) Uani 1 1 d . .
C7 C 0.64319(11) 0.23517(8) 0.80912(10) 0.0251(3) Uani 1 1 d . .
C8 C 0.66905(11) 0.30316(8) 0.87614(10) 0.0252(3) Uani 1 1 d . .
C9 C 0.75347(11) 0.36250(8) 1.02893(10) 0.0260(3) Uani 1 1 d . .
C10 C 0.78951(12) 0.43479(9) 0.99542(11) 0.0319(3) Uani 1 1 d . .
H10 H 0.8001 0.4418 0.9273 0.038 Uiso 1 1 calc R U
C11 C 0.81008(13) 0.49651(9) 1.05991(12) 0.0374(4) Uani 1 1 d . .
H11 H 0.8347 0.5455 1.0358 0.045 Uiso 1 1 calc R U
C12 C 0.79517(13) 0.48756(9) 1.15901(11) 0.0362(4) Uani 1 1 d . .
H12 H 0.8074 0.5307 1.2028 0.043 Uiso 1 1 calc R U
C13 C 0.76246(12) 0.41571(9) 1.19412(11) 0.0336(4) Uani 1 1 d . .
H13 H 0.7534 0.4089 1.2625 0.040 Uiso 1 1 calc R U
C14 C 0.74287(11) 0.35369(9) 1.12993(10) 0.0296(3) Uani 1 1 d . .
H14 H 0.7218 0.3041 1.1550 0.035 Uiso 1 1 calc R U
C15 C 0.88666(12) 0.20999(9) 1.01199(11) 0.0330(3) Uani 1 1 d . .
H15A H 0.9169 0.1999 0.9474 0.040 Uiso 1 1 calc R U
H15B H 0.9151 0.2610 1.0370 0.040 Uiso 1 1 calc R U
C16 C 0.92181(13) 0.14506(10) 1.08276(13) 0.0413(4) Uani 1 1 d . .
H16A H 0.9992 0.1374 1.0806 0.050 Uiso 1 1 calc R U
H16B H 0.9057 0.1603 1.1507 0.050 Uiso 1 1 calc R U
C17 C 0.86576(13) 0.06933(10) 1.05544(13) 0.0406(4) Uani 1 1 d . .
H17A H 0.8906 0.0268 1.1009 0.049 Uiso 1 1 calc R U
H17B H 0.8827 0.0538 0.9879 0.049 Uiso 1 1 calc R U
C18 C 0.74713(12) 0.07911(9) 1.06067(12) 0.0358(4) Uani 1 1 d . .
H18A H 0.7117 0.0357 1.0231 0.043 Uiso 1 1 calc R U
H18B H 0.7285 0.0738 1.1302 0.043 Uiso 1 1 calc R U
C19 C 0.53875(11) 0.16715(8) 1.11569(10) 0.0259(3) Uani 1 1 d . .
C20 C 0.50844(11) 0.23867(9) 1.15491(11) 0.0298(3) Uani 1 1 d . .
H20 H 0.5159 0.2858 1.1181 0.036 Uiso 1 1 calc R U
C21 C 0.46753(13) 0.24214(9) 1.24690(12) 0.0358(4) Uani 1 1 d . .
H21 H 0.4471 0.2916 1.2728 0.043 Uiso 1 1 calc R U
C22 C 0.45604(13) 0.17427(10) 1.30152(11) 0.0358(4) Uani 1 1 d . .
H22 H 0.4284 0.1769 1.3651 0.043 Uiso 1 1 calc R U
C23 C 0.48484(12) 0.10285(9) 1.26320(11) 0.0332(4) Uani 1 1 d . .
H23 H 0.4766 0.0559 1.3002 0.040 Uiso 1 1 calc R U
C24 C 0.52575(12) 0.09907(9) 1.17092(11) 0.0300(3) Uani 1 1 d . .
H24 H 0.5452 0.0493 1.1450 0.036 Uiso 1 1 calc R U
C25 C 0.41187(11) 0.18390(8) 0.92705(10) 0.0264(3) Uani 1 1 d . .
C26 C 0.34629(12) 0.13455(9) 0.97854(11) 0.0320(3) Uani 1 1 d . .
H26 H 0.3765 0.0925 1.0167 0.038 Uiso 1 1 calc R U
C27 C 0.23806(13) 0.14567(10) 0.97509(12) 0.0392(4) Uani 1 1 d . .
H27 H 0.1946 0.1116 1.0111 0.047 Uiso 1 1 calc R U
C28 C 0.19289(13) 0.20613(11) 0.91955(13) 0.0422(4) Uani 1 1 d . .
H28 H 0.1186 0.2143 0.9181 0.051 Uiso 1 1 calc R U
C29 C 0.25610(13) 0.25456(10) 0.86620(13) 0.0405(4) Uani 1 1 d . .
H29 H 0.2252 0.2959 0.8273 0.049 Uiso 1 1 calc R U
C30 C 0.36491(12) 0.24310(9) 0.86914(11) 0.0328(3) Uani 1 1 d . .
H30 H 0.4077 0.2761 0.8311 0.039 Uiso 1 1 calc R U
C31 C 0.55271(12) 0.10720(9) 0.76938(11) 0.0315(3) Uani 1 1 d . .
H31A H 0.4766 0.0950 0.7735 0.038 Uiso 1 1 calc R U
H31B H 0.5932 0.0604 0.7935 0.038 Uiso 1 1 calc R U
C32 C 0.57584(14) 0.12152(10) 0.66263(11) 0.0403(4) Uani 1 1 d . .
H32A H 0.5743 0.0707 0.6267 0.048 Uiso 1 1 calc R U
H32B H 0.5206 0.1562 0.6318 0.048 Uiso 1 1 calc R U
C33 C 0.68284(14) 0.15980(10) 0.65497(12) 0.0417(4) Uani 1 1 d . .
H33A H 0.6975 0.1674 0.5848 0.050 Uiso 1 1 calc R U
H33B H 0.7383 0.1249 0.6849 0.050 Uiso 1 1 calc R U
C34 C 0.68570(12) 0.23893(9) 0.70722(10) 0.0321(3) Uani 1 1 d . .
H34A H 0.7596 0.2582 0.7126 0.039 Uiso 1 1 calc R U
H34B H 0.6435 0.2775 0.6671 0.039 Uiso 1 1 calc R U
C35 C 0.62293(12) 0.38091(9) 0.84352(11) 0.0306(3) Uani 1 1 d . .
C36 C 0.53774(13) 0.41143(9) 0.89158(13) 0.0386(4) Uani 1 1 d . .
H36 H 0.5112 0.3831 0.9454 0.046 Uiso 1 1 calc R U
C37 C 0.49061(16) 0.48194(11) 0.86307(16) 0.0541(5) Uani 1 1 d . .
H37 H 0.4325 0.5018 0.8971 0.065 Uiso 1 1 calc R U
C38 C 0.52824(19) 0.52305(11) 0.78540(17) 0.0619(6) Uani 1 1 d . .
H38 H 0.4956 0.5713 0.7650 0.074 Uiso 1 1 calc R U
C39 C 0.61297(19) 0.49467(11) 0.73700(14) 0.0581(6) Uani 1 1 d . .
H39 H 0.6393 0.5238 0.6838 0.070 Uiso 1 1 calc R U
C40 C 0.66066(15) 0.42343(10) 0.76531(12) 0.0423(4) Uani 1 1 d . .
H40 H 0.7189 0.4040 0.7312 0.051 Uiso 1 1 calc R U

loop_
_atom_site_aniso_label
_atom_site_aniso_U_11
_atom_site_aniso_U_22
_atom_site_aniso_U_33
_atom_site_aniso_U_23
_atom_site_aniso_U_13
_atom_site_aniso_U_12
C1 0.0238(7) 0.0262(7) 0.0243(7) 0.0021(6) 0.0013(6) -0.0044(6)
C2 0.0249(7) 0.0283(7) 0.0197(6) 0.0002(6) -0.0021(5) -0.0010(6)
C3 0.0266(7) 0.0270(7) 0.0208(7) 0.0003(6) -0.0013(5) 0.0002(6)
C4 0.0266(7) 0.0203(7) 0.0269(7) 0.0021(6) 0.0004(6) -0.0022(6)
C5 0.0255(7) 0.0198(7) 0.0281(7) 0.0008(6) -0.0007(6) -0.0029(6)
C6 0.0233(7) 0.0268(7) 0.0236(7) 0.0002(6) -0.0042(6) 0.0013(6)
C7 0.0243(7) 0.0275(7) 0.0229(7) 0.0023(6) -0.0041(6) 0.0014(6)
C8 0.0258(7) 0.0266(7) 0.0233(7) 0.0034(6) 0.0009(6) -0.0042(6)
C9 0.0227(7) 0.0285(7) 0.0263(7) 0.0011(6) -0.0043(6) -0.0020(6)
C10 0.0367(9) 0.0330(8) 0.0255(7) 0.0016(6) -0.0028(6) -0.0073(7)
C11 0.0447(10) 0.0294(8) 0.0375(9) 0.0007(7) -0.0043(7) -0.0106(7)
C12 0.0392(9) 0.0354(9) 0.0333(8) -0.0085(7) -0.0064(7) -0.0036(7)
C13 0.0333(8) 0.0422(9) 0.0248(7) -0.0014(7) -0.0042(6) -0.0016(7)
C14 0.0283(8) 0.0327(8) 0.0271(7) 0.0046(6) -0.0043(6) -0.0037(6)
C15 0.0258(8) 0.0379(9) 0.0348(8) 0.0028(7) -0.0034(6) -0.0033(6)
C16 0.0293(8) 0.0503(10) 0.0430(9) 0.0072(8) -0.0089(7) 0.0028(7)
C17 0.0368(9) 0.0389(9) 0.0458(10) 0.0079(8) -0.0025(7) 0.0100(7)
C18 0.0326(9) 0.0307(8) 0.0440(9) 0.0093(7) -0.0007(7) 0.0014(7)
C19 0.0222(7) 0.0290(7) 0.0262(7) 0.0020(6) -0.0023(6) -0.0024(6)
C20 0.0289(8) 0.0268(7) 0.0333(8) 0.0031(6) -0.0011(6) -0.0018(6)
C21 0.0377(9) 0.0319(8) 0.0382(8) -0.0070(7) 0.0061(7) 0.0002(7)
C22 0.0364(9) 0.0421(9) 0.0295(8) -0.0025(7) 0.0078(7) -0.0036(7)
C23 0.0368(9) 0.0320(8) 0.0311(8) 0.0057(7) 0.0047(7) -0.0019(7)
C24 0.0338(8) 0.0257(7) 0.0307(8) 0.0007(6) 0.0039(6) 0.0002(6)
C25 0.0264(7) 0.0273(7) 0.0252(7) -0.0051(6) -0.0019(6) -0.0020(6)
C26 0.0298(8) 0.0357(8) 0.0302(8) -0.0001(7) -0.0010(6) -0.0051(7)
C27 0.0285(8) 0.0525(10) 0.0367(9) -0.0058(8) 0.0030(7) -0.0082(8)
C28 0.0247(8) 0.0561(11) 0.0456(10) -0.0137(9) -0.0009(7) 0.0031(8)
C29 0.0356(9) 0.0406(9) 0.0441(9) -0.0045(8) -0.0093(7) 0.0096(7)
C30 0.0326(8) 0.0332(8) 0.0321(8) 0.0002(7) -0.0047(6) -0.0015(7)
C31 0.0343(8) 0.0289(8) 0.0308(8) -0.0031(6) -0.0019(6) -0.0040(6)
C32 0.0580(11) 0.0339(9) 0.0283(8) -0.0049(7) -0.0044(7) -0.0039(8)
C33 0.0552(11) 0.0406(9) 0.0302(8) -0.0010(7) 0.0109(8) 0.0015(8)
C34 0.0344(8) 0.0359(8) 0.0260(7) 0.0026(6) 0.0023(6) -0.0028(7)
C35 0.0370(8) 0.0255(7) 0.0279(7) 0.0019(6) -0.0124(6) -0.0075(6)
C36 0.0380(9) 0.0307(8) 0.0461(9) -0.0008(7) -0.0101(7) -0.0010(7)
C37 0.0529(12) 0.0350(10) 0.0722(13) -0.0044(10) -0.0202(10) 0.0057(9)
C38 0.0800(16) 0.0307(10) 0.0711(14) 0.0035(10) -0.0357(12) 0.0060(10)
C39 0.0951(17) 0.0354(10) 0.0411(10) 0.0131(8) -0.0254(11) -0.0187(11)
C40 0.0615(12) 0.0326(9) 0.0316(8) 0.0047(7) -0.0099(8) -0.0109(8)

loop_
_atom_type_symbol
_atom_type_description
_atom_type_scat_dispersion_real
_atom_type_scat_dispersion_imag
_atom_type_scat_source
C C 0.0033 0.0016 'International Tables Vol C Tables 4.2.6.8 and 6.1.1.4'
H H 0.0000 0.0000 'International Tables Vol C Tables 4.2.6.8 and 6.1.1.4'

loop_
_geom_angle_atom_site_label_1
_geom_angle_atom_site_label_2
_geom_angle_atom_site_label_3
_geom_angle
C2 C1 C9 114.74(12)
C8 C1 C2 122.57(13)
C8 C1 C9 122.69(13)
C1 C2 C15 115.64(12)
C3 C2 C1 122.99(13)
C3 C2 C15 121.25(13)
C2 C3 C4 121.68(13)
C2 C3 C18 122.31(13)
C4 C3 C18 115.88(12)
C3 C4 C19 114.56(12)
C5 C4 C3 122.37(12)
C5 C4 C19 122.97(13)
C4 C5 C6 121.86(13)
C4 C5 C25 122.91(12)
C6 C5 C25 115.23(12)
C5 C6 C31 114.56(12)
C7 C6 C5 122.74(13)
C7 C6 C31 122.69(12)
C6 C7 C8 121.58(12)
C6 C7 C34 121.59(13)
C8 C7 C34 116.70(12)
C1 C8 C7 122.40(13)
C1 C8 C35 122.34(13)
C7 C8 C35 115.20(12)
C10 C9 C1 123.21(12)
C10 C9 C14 117.78(13)
C14 C9 C1 119.01(12)
C9 C10 H10 119.6
C11 C10 C9 120.82(14)
C11 C10 H10 119.6
C10 C11 H11 119.8
C12 C11 C10 120.48(14)
C12 C11 H11 119.8
C11 C12 H12 120.2
C13 C12 C11 119.61(14)
C13 C12 H12 120.2
C12 C13 H13 120.0
C12 C13 C14 119.99(14)
C14 C13 H13 120.0
C9 C14 H14 119.4
C13 C14 C9 121.23(14)
C13 C14 H14 119.4
C2 C15 H15A 109.0
C2 C15 H15B 109.0
H15A C15 H15B 107.8
C16 C15 C2 113.09(12)
C16 C15 H15A 109.0
C16 C15 H15B 109.0
C15 C16 H16A 109.7
C15 C16 H16B 109.7
H16A C16 H16B 108.2
C17 C16 C15 110.01(14)
C17 C16 H16A 109.7
C17 C16 H16B 109.7
C16 C17 H17A 109.5
C16 C17 H17B 109.5
C16 C17 C18 110.60(14)
H17A C17 H17B 108.1
C18 C17 H17A 109.5
C18 C17 H17B 109.5
C3 C18 C17 114.69(13)
C3 C18 H18A 108.6
C3 C18 H18B 108.6
C17 C18 H18A 108.6
C17 C18 H18B 108.6
H18A C18 H18B 107.6
C20 C19 C4 119.67(12)
C20 C19 C24 118.29(13)
C24 C19 C4 122.02(13)
C19 C20 H20 119.6
C21 C20 C19 120.70(14)
C21 C20 H20 119.6
C20 C21 H21 119.7
C20 C21 C22 120.50(14)
C22 C21 H21 119.7
C21 C22 H22 120.3
C23 C22 C21 119.44(13)
C23 C22 H22 120.3
C22 C23 H23 119.9
C22 C23 C24 120.26(14)
C24 C23 H23 119.9
C19 C24 H24 119.6
C23 C24 C19 120.80(14)
C23 C24 H24 119.6
C26 C25 C5 122.24(13)
C30 C25 C5 119.79(13)
C30 C25 C26 117.98(14)
C25 C26 H26 119.4
C27 C26 C25 121.13(15)
C27 C26 H26 119.4
C26 C27 H27 119.9
C28 C27 C26 120.19(15)
C28 C27 H27 119.9
C27 C28 H28 120.2
C29 C28 C27 119.63(15)
C29 C28 H28 120.2
C28 C29 H29 119.9
C28 C29 C30 120.21(16)
C30 C29 H29 119.9
C25 C30 C29 120.81(15)
C25 C30 H30 119.6
C29 C30 H30 119.6
C6 C31 H31A 108.9
C6 C31 H31B 108.9
C6 C31 C32 113.43(12)
H31A C31 H31B 107.7
C32 C31 H31A 108.9
C32 C31 H31B 108.9
C31 C32 H32A 109.5
C31 C32 H32B 109.5
H32A C32 H32B 108.1
C33 C32 C31 110.62(14)
C33 C32 H32A 109.5
C33 C32 H32B 109.5
C32 C33 H33A 109.6
C32 C33 H33B 109.6
C32 C33 C34 110.31(13)
H33A C33 H33B 108.1
C34 C33 H33A 109.6
C34 C33 H33B 109.6
C7 C34 C33 113.02(12)
C7 C34 H34A 109.0
C7 C34 H34B 109.0
C33 C34 H34A 109.0
C33 C34 H34B 109.0
H34A C34 H34B 107.8
C36 C35 C8 119.21(13)
C36 C35 C40 118.22(15)
C40 C35 C8 122.56(14)
C35 C36 H36 119.2
C37 C36 C35 121.62(17)
C37 C36 H36 119.2
C36 C37 H37 120.2
C38 C37 C36 119.6(2)
C38 C37 H37 120.2
C37 C38 H38 119.9
C37 C38 C39 120.15(18)
C39 C38 H38 119.9
C38 C39 H39 119.7
C38 C39 C40 120.53(18)
C40 C39 H39 119.7
C35 C40 C39 119.93(18)
C35 C40 H40 120.0
C39 C40 H40 120.0

loop_
_geom_bond_atom_site_label_1
_geom_bond_atom_site_label_2
_geom_bond_distance
C1 C2 1.4937(19)
C1 C8 1.351(2)
C1 C9 1.497(2)
C2 C3 1.3334(19)
C2 C15 1.520(2)
C3 C4 1.493(2)
C3 C18 1.512(2)
C4 C5 1.340(2)
C4 C19 1.4996(18)
C5 C6 1.4894(18)
C5 C25 1.5006(19)
C6 C7 1.3342(19)
C6 C31 1.510(2)
C7 C8 1.495(2)
C7 C34 1.5135(19)
C8 C35 1.498(2)
C9 C10 1.391(2)
C9 C14 1.395(2)
C10 H10 0.9500
C10 C11 1.381(2)
C11 H11 0.9500
C11 C12 1.379(2)
C12 H12 0.9500
C12 C13 1.378(2)
C13 H13 0.9500
C13 C14 1.380(2)
C14 H14 0.9500
C15 H15A 0.9900
C15 H15B 0.9900
C15 C16 1.513(2)
C16 H16A 0.9900
C16 H16B 0.9900
C16 C17 1.503(2)
C17 H17A 0.9900
C17 H17B 0.9900
C17 C18 1.517(2)
C18 H18A 0.9900
C18 H18B 0.9900
C19 C20 1.385(2)
C19 C24 1.390(2)
C20 H20 0.9500
C20 C21 1.380(2)
C21 H21 0.9500
C21 C22 1.380(2)
C22 H22 0.9500
C22 C23 1.373(2)
C23 H23 0.9500
C23 C24 1.383(2)
C24 H24 0.9500
C25 C26 1.392(2)
C25 C30 1.390(2)
C26 H26 0.9500
C26 C27 1.382(2)
C27 H27 0.9500
C27 C28 1.379(2)
C28 H28 0.9500
C28 C29 1.378(2)
C29 H29 0.9500
C29 C30 1.390(2)
C30 H30 0.9500
C31 H31A 0.9900
C31 H31B 0.9900
C31 C32 1.515(2)
C32 H32A 0.9900
C32 H32B 0.9900
C32 C33 1.510(2)
C33 H33A 0.9900
C33 H33B 0.9900
C33 C34 1.516(2)
C34 H34A 0.9900
C34 H34B 0.9900
C35 C36 1.389(2)
C35 C40 1.389(2)
C36 H36 0.9500
C36 C37 1.381(2)
C37 H37 0.9500
C37 C38 1.371(3)
C38 H38 0.9500
C38 C39 1.374(3)
C39 H39 0.9500
C39 C40 1.394(3)
C40 H40 0.9500
